data_1508857
loop_
_publ_author_name
'Shi, Feng'
'Xing, Gui-Juan'
'Zhu, Ren-Yi'
'Tan, Wei'
'Tu, Shujiang'

_publ_section_title
;
 A Catalytic Asymmetric Isatin-Involved Povarov Reaction: Diastereo- and
 Enantioselective Construction of Spiro[indolin-3,2'-quinoline] Scaffold.
;
_journal_issue 1
_journal_name_full 'Organic letters'
_journal_page_first 128
_journal_page_last 131
_journal_paper_doi 10.1021/ol303154k
_journal_volume 15
_journal_year 2013
_chemical_absolute_configuration ad
_chemical_formula_sum 'C32 H29 Cl N2 O3'
_chemical_formula_weight 525.02
_chemical_name_systematic
; 
 ? 
;
_space_group_IT_number 19
_symmetry_cell_setting orthorhombic
_symmetry_space_group_name_Hall 'P 2ac 2ab'
_symmetry_space_group_name_H-M 'P 21 21 21'
_atom_sites_solution_hydrogens geom
_atom_sites_solution_primary direct
_atom_sites_solution_secondary difmap
_audit_creation_method SHELXL-97
_cell_angle_alpha 90.00
_cell_angle_beta 90.00
_cell_angle_gamma 90.00
_cell_formula_units_Z 4
_cell_length_a 8.37710(10)
_cell_length_b 10.2900(2)
_cell_length_c 31.1680(4)
_cell_measurement_reflns_used 13141
_cell_measurement_temperature 290(2)
_cell_measurement_theta_max 67.2812
_cell_measurement_theta_min 4.2519
_cell_volume 2686.69(7)
_computing_cell_refinement 'CrysAlisPro (Agilent Technologies)'
_computing_data_collection 'CrysAlisPro (Agilent Technologies)'
_computing_data_reduction 'CrysAlisPro (Agilent Technologies)'
_computing_molecular_graphics 'Ortep-3 (L. J. Farrugia, 2001)'
_computing_publication_material SHELXL-97
_computing_structure_refinement 'SHELXL-97 (Sheldrick, 1997)'
_computing_structure_solution 'SHELXS-97 (Sheldrick, 1997)'
_diffrn_ambient_temperature 290(2)
_diffrn_detector_area_resol_mean 15.9149
_diffrn_measured_fraction_theta_full 0.992
_diffrn_measured_fraction_theta_max 0.992
_diffrn_measurement_device_type 'Gemini S Ultra, Agilent Technologies'
_diffrn_measurement_method '\w scans'
_diffrn_radiation_monochromator mirror
_diffrn_radiation_source 'Enhance Ultra (Cu) X-ray Source'
_diffrn_radiation_type CuK\a
_diffrn_radiation_wavelength 1.54184
_diffrn_reflns_av_R_equivalents 0.0238
_diffrn_reflns_av_sigmaI/netI 0.0179
_diffrn_reflns_limit_h_max 10
_diffrn_reflns_limit_h_min -9
_diffrn_reflns_limit_k_max 11
_diffrn_reflns_limit_k_min -12
_diffrn_reflns_limit_l_max 37
_diffrn_reflns_limit_l_min -37
_diffrn_reflns_number 21252
_diffrn_reflns_theta_full 67.40
_diffrn_reflns_theta_max 67.40
_diffrn_reflns_theta_min 4.53
_exptl_absorpt_coefficient_mu 1.547
_exptl_absorpt_correction_T_max 0.6455
_exptl_absorpt_correction_T_min 0.5983
_exptl_absorpt_correction_type multi-scan
_exptl_absorpt_process_details
;
CrysAlisPro, Oxford Diffraction Ltd.,
Version 1.171.34.40 (release 27-08-2010 CrysAlis171 .NET)
(compiled Aug 27 2010,11:50:40)
Empirical absorption correction using spherical harmonics,
 implemented in SCALE3 ABSPACK scaling algorithm.
;
_exptl_crystal_density_diffrn 1.298
_exptl_crystal_density_method 'not measured'
_exptl_crystal_F_000 1104
_exptl_crystal_size_max 0.37
_exptl_crystal_size_mid 0.32
_exptl_crystal_size_min 0.31
_refine_diff_density_max 0.153
_refine_diff_density_min -0.208
_refine_diff_density_rms 0.026
_refine_ls_abs_structure_details 'Flack H D (1983), Acta Cryst. A39, 876-881'
_refine_ls_abs_structure_Flack -0.003(13)
_refine_ls_extinction_coef 0.0027(2)
_refine_ls_extinction_expression Fc^*^=kFc[1+0.001xFc^2^\l^3^/sin(2\q)]^-1/4^
_refine_ls_extinction_method SHELXL
_refine_ls_goodness_of_fit_ref 1.033
_refine_ls_hydrogen_treatment mixed
_refine_ls_matrix_type full
_refine_ls_number_parameters 347
_refine_ls_number_reflns 4779
_refine_ls_number_restraints 0
_refine_ls_restrained_S_all 1.033
_refine_ls_R_factor_all 0.0336
_refine_ls_R_factor_gt 0.0306
_refine_ls_shift/su_max 0.001
_refine_ls_shift/su_mean 0.000
_refine_ls_structure_factor_coef Fsqd
_refine_ls_weighting_details 'calc w=1/[\s^2^(Fo^2^)+(0.0657P)^2^+0.0123P] where P=(Fo^2^+2Fc^2^)/3'
_refine_ls_weighting_scheme calc
_refine_ls_wR_factor_gt 0.0882
_refine_ls_wR_factor_ref 0.0904
_reflns_number_gt 4403
_reflns_number_total 4779
_reflns_threshold_expression >2sigma(I)
_cod_data_source_file ol303154k_si_002.cif
_cod_data_source_block shelxl
_cod_database_code 1508857

loop_
_symmetry_equiv_pos_as_xyz
'x, y, z'
'-x+1/2, -y, z+1/2'
'x+1/2, -y+1/2, -z'
'-x, y+1/2, -z+1/2'

loop_
_atom_site_label
_atom_site_type_symbol
_atom_site_fract_x
_atom_site_fract_y
_atom_site_fract_z
_atom_site_U_iso_or_equiv
_atom_site_adp_type
_atom_site_occupancy
_atom_site_symmetry_multiplicity
_atom_site_calc_flag
_atom_site_refinement_flags
Cl1 Cl 1.30773(7) -0.00586(6) 0.369292(19) 0.0909(2) Uani 1 1 d .
O1 O 0.66175(16) 0.96931(11) 0.30829(4) 0.0596(3) Uani 1 1 d .
N2 N 0.92167(17) 0.27564(13) 0.46015(4) 0.0527(3) Uani 1 1 d .
O2 O 0.63919(17) 0.22865(11) 0.32841(4) 0.0643(3) Uani 1 1 d .
H2 H 0.6539 0.1512 0.3236 0.096 Uiso 1 1 calc R
N1 N 0.93084(17) 0.57307(13) 0.40597(5) 0.0561(3) Uani 1 1 d .
H1 H 1.0149 0.5941 0.4202 0.067 Uiso 1 1 calc R
O3 O 0.77980(16) 0.45240(13) 0.48400(4) 0.0638(3) Uani 1 1 d .
C20 C 0.74918(16) 0.43419(14) 0.30936(4) 0.0420(3) Uani 1 1 d .
C7 C 0.67016(17) 0.50157(14) 0.34821(5) 0.0419(3) Uani 1 1 d .
C1 C 0.72258(19) 0.86624(14) 0.33209(5) 0.0457(3) Uani 1 1 d .
C8 C 0.70253(17) 0.43184(15) 0.39139(5) 0.0448(3) Uani 1 1 d .
H8B H 0.6306 0.4675 0.4128 0.054 Uiso 1 1 calc R
H8A H 0.6759 0.3407 0.3880 0.054 Uiso 1 1 calc R
C4 C 0.85681(18) 0.66801(15) 0.38129(4) 0.0446(3) Uani 1 1 d .
C12 C 0.98863(18) 0.33865(16) 0.39189(5) 0.0481(3) Uani 1 1 d .
C6 C 0.66626(19) 0.74124(14) 0.32883(5) 0.0460(3) Uani 1 1 d .
H6 H 0.5829 0.7235 0.3100 0.055 Uiso 1 1 calc R
C9 C 0.87402(19) 0.44088(16) 0.40896(5) 0.0472(3) Uani 1 1 d .
C21 C 0.83900(18) 0.50420(16) 0.27957(5) 0.0491(3) Uani 1 1 d .
H21 H 0.8531 0.5929 0.2839 0.059 Uiso 1 1 calc R
C18 C 0.48629(18) 0.49994(17) 0.34071(5) 0.0498(4) Uani 1 1 d .
H18A H 0.4651 0.5380 0.3128 0.060 Uiso 1 1 calc R
H18B H 0.4518 0.4100 0.3395 0.060 Uiso 1 1 calc R
C25 C 0.73019(19) 0.30141(15) 0.30101(5) 0.0477(4) Uani 1 1 d .
C27 C 0.8212(2) 0.06723(18) 0.48887(5) 0.0550(4) Uani 1 1 d .
C16 C 1.1067(2) 0.13636(17) 0.41748(5) 0.0542(4) Uani 1 1 d .
H16 H 1.1189 0.0735 0.4387 0.065 Uiso 1 1 calc R
C5 C 0.73149(17) 0.64012(14) 0.35314(5) 0.0417(3) Uani 1 1 d .
C11 C 1.00876(19) 0.24298(15) 0.42308(5) 0.0479(3) Uani 1 1 d .
C10 C 0.85401(19) 0.39518(16) 0.45611(5) 0.0494(4) Uani 1 1 d .
C14 C 1.1719(2) 0.2220(2) 0.34711(5) 0.0617(5) Uani 1 1 d .
H14 H 1.2282 0.2138 0.3215 0.074 Uiso 1 1 calc R
C24 C 0.8005(2) 0.24412(16) 0.26514(6) 0.0576(4) Uani 1 1 d .
H24 H 0.7867 0.1556 0.2603 0.069 Uiso 1 1 calc R
C26 C 0.9080(2) 0.19148(17) 0.49781(5) 0.0571(4) Uani 1 1 d .
H26A H 0.8523 0.2382 0.5203 0.069 Uiso 1 1 calc R
H26B H 1.0142 0.1712 0.5083 0.069 Uiso 1 1 calc R
C22 C 0.9085(2) 0.44721(18) 0.24364(5) 0.0585(4) Uani 1 1 d .
H22 H 0.9671 0.4974 0.2245 0.070 Uiso 1 1 calc R
C23 C 0.8899(2) 0.31623(18) 0.23672(5) 0.0606(4) Uani 1 1 d .
H23 H 0.9371 0.2767 0.2131 0.073 Uiso 1 1 calc R
C3 C 0.9128(2) 0.79610(17) 0.38408(5) 0.0535(4) Uani 1 1 d .
H3 H 0.9965 0.8151 0.4027 0.064 Uiso 1 1 calc R
C13 C 1.07334(19) 0.32855(18) 0.35387(5) 0.0561(4) Uani 1 1 d .
H13 H 1.0642 0.3927 0.3330 0.067 Uiso 1 1 calc R
C15 C 1.18586(19) 0.12835(19) 0.37859(6) 0.0584(4) Uani 1 1 d .
C2 C 0.8469(2) 0.89412(16) 0.35997(5) 0.0537(4) Uani 1 1 d .
H2A H 0.8854 0.9786 0.3623 0.064 Uiso 1 1 calc R
C17 C 0.5481(3) 0.9399(2) 0.27632(6) 0.0734(6) Uani 1 1 d .
H17A H 0.5954 0.8838 0.2553 0.110 Uiso 1 1 calc R
H17C H 0.5134 1.0188 0.2628 0.110 Uiso 1 1 calc R
H17B H 0.4582 0.8971 0.2892 0.110 Uiso 1 1 calc R
C19 C 0.3839(2) 0.5704(2) 0.37375(7) 0.0708(5) Uani 1 1 d .
H19A H 0.2778 0.5811 0.3627 0.106 Uiso 1 1 calc R
H19C H 0.4294 0.6541 0.3797 0.106 Uiso 1 1 calc R
H19B H 0.3800 0.5202 0.3997 0.106 Uiso 1 1 calc R
C32 C 0.6857(2) 0.0622(2) 0.46393(7) 0.0754(5) Uani 1 1 d .
H32 H 0.6467 0.1379 0.4514 0.090 Uiso 1 1 calc R
C28 C 0.8771(3) -0.0483(2) 0.50493(8) 0.0885(7) Uani 1 1 d .
H28 H 0.9710 -0.0489 0.5209 0.106 Uiso 1 1 calc R
C29 C 0.7970(4) -0.1638(3) 0.49794(11) 0.1116(10) Uani 1 1 d .
H29 H 0.8358 -0.2406 0.5097 0.134 Uiso 1 1 calc R
C30 C 0.6653(3) -0.1651(3) 0.47456(10) 0.1022(8) Uani 1 1 d .
H30 H 0.6118 -0.2430 0.4699 0.123 Uiso 1 1 calc R
C31 C 0.6077(3) -0.0531(3) 0.45739(9) 0.0988(8) Uani 1 1 d .
H31 H 0.5148 -0.0547 0.4411 0.119 Uiso 1 1 calc R

loop_
_atom_site_aniso_label
_atom_site_aniso_U_11
_atom_site_aniso_U_22
_atom_site_aniso_U_33
_atom_site_aniso_U_23
_atom_site_aniso_U_13
_atom_site_aniso_U_12
Cl1 0.0813(4) 0.0975(4) 0.0940(4) -0.0125(3) 0.0013(3) 0.0406(3)
O1 0.0800(8) 0.0348(6) 0.0639(6) 0.0041(5) -0.0104(6) -0.0022(5)
N2 0.0633(8) 0.0501(8) 0.0446(6) 0.0060(6) 0.0013(6) 0.0050(6)
O2 0.0834(9) 0.0334(6) 0.0761(7) -0.0015(5) 0.0207(7) -0.0099(5)
N1 0.0535(7) 0.0477(8) 0.0670(8) 0.0075(6) -0.0166(6) -0.0090(6)
O3 0.0745(7) 0.0656(8) 0.0513(6) -0.0019(6) 0.0066(6) 0.0130(6)
C20 0.0416(7) 0.0364(8) 0.0479(7) -0.0001(6) -0.0030(6) -0.0024(6)
C7 0.0439(7) 0.0341(7) 0.0476(7) 0.0014(6) -0.0011(6) -0.0052(6)
C1 0.0562(8) 0.0345(7) 0.0465(7) 0.0001(6) 0.0026(6) -0.0016(6)
C8 0.0454(7) 0.0409(8) 0.0479(7) 0.0034(6) 0.0026(6) -0.0052(6)
C4 0.0463(7) 0.0424(8) 0.0451(7) -0.0010(6) 0.0011(6) -0.0051(6)
C12 0.0443(7) 0.0506(9) 0.0493(8) 0.0050(7) -0.0003(6) -0.0012(7)
C6 0.0521(8) 0.0380(8) 0.0481(7) -0.0023(6) -0.0043(6) -0.0031(6)
C9 0.0488(8) 0.0447(8) 0.0481(7) 0.0056(6) -0.0002(6) -0.0020(6)
C21 0.0549(8) 0.0389(8) 0.0536(8) 0.0031(6) 0.0019(6) -0.0064(7)
C18 0.0434(7) 0.0433(8) 0.0626(9) -0.0024(7) -0.0027(6) -0.0057(7)
C25 0.0529(9) 0.0348(8) 0.0555(8) 0.0032(6) 0.0008(7) -0.0002(6)
C27 0.0575(9) 0.0581(10) 0.0493(8) 0.0087(7) 0.0020(7) 0.0014(8)
C16 0.0540(8) 0.0539(9) 0.0547(8) 0.0010(7) -0.0102(7) 0.0060(7)
C5 0.0430(7) 0.0349(7) 0.0472(7) -0.0018(6) 0.0024(6) -0.0037(6)
C11 0.0470(8) 0.0508(9) 0.0459(7) -0.0002(7) -0.0029(6) 0.0001(7)
C10 0.0519(8) 0.0489(9) 0.0475(8) 0.0010(7) -0.0017(7) 0.0001(7)
C14 0.0452(9) 0.0825(13) 0.0573(9) 0.0000(9) 0.0047(7) 0.0040(8)
C24 0.0679(10) 0.0391(8) 0.0659(9) -0.0035(7) 0.0040(8) 0.0047(8)
C26 0.0730(11) 0.0568(10) 0.0415(7) 0.0075(7) -0.0035(7) 0.0022(9)
C22 0.0631(10) 0.0577(10) 0.0547(8) 0.0043(8) 0.0126(8) -0.0024(8)
C23 0.0693(11) 0.0551(10) 0.0575(9) -0.0040(8) 0.0098(8) 0.0097(8)
C3 0.0601(9) 0.0483(9) 0.0520(8) -0.0023(7) -0.0080(7) -0.0140(7)
C13 0.0454(8) 0.0683(12) 0.0548(8) 0.0102(8) 0.0031(7) -0.0006(8)
C15 0.0444(8) 0.0663(11) 0.0647(10) -0.0072(8) -0.0049(7) 0.0082(8)
C2 0.0669(9) 0.0374(8) 0.0570(9) -0.0044(7) -0.0001(7) -0.0133(7)
C17 0.0998(15) 0.0539(11) 0.0666(11) 0.0048(9) -0.0235(10) 0.0027(10)
C19 0.0468(9) 0.0812(13) 0.0845(12) -0.0111(11) 0.0036(8) 0.0040(9)
C32 0.0635(11) 0.0726(13) 0.0900(13) 0.0028(11) -0.0153(10) 0.0137(10)
C28 0.0920(15) 0.0698(14) 0.1039(16) 0.0361(13) -0.0350(13) -0.0134(11)
C29 0.0998(18) 0.0716(16) 0.163(3) 0.0386(17) -0.0330(19) -0.0187(14)
C30 0.0716(14) 0.0736(16) 0.161(2) -0.0026(16) 0.0057(16) -0.0144(12)
C31 0.0607(12) 0.105(2) 0.131(2) -0.0095(17) -0.0227(13) -0.0069(13)

loop_
_atom_type_symbol
_atom_type_description
_atom_type_scat_dispersion_real
_atom_type_scat_dispersion_imag
_atom_type_scat_source
C C 0.0181 0.0091 'International Tables Vol C Tables 4.2.6.8 and 6.1.1.4'
H H 0.0000 0.0000 'International Tables Vol C Tables 4.2.6.8 and 6.1.1.4'
N N 0.0311 0.0180 'International Tables Vol C Tables 4.2.6.8 and 6.1.1.4'
O O 0.0492 0.0322 'International Tables Vol C Tables 4.2.6.8 and 6.1.1.4'
Cl Cl 0.3639 0.7018 'International Tables Vol C Tables 4.2.6.8 and 6.1.1.4'

loop_
_geom_angle_atom_site_label_1
_geom_angle_atom_site_label_2
_geom_angle_atom_site_label_3
_geom_angle
C1 O1 C17 117.41(13)
C10 N2 C11 110.86(13)
C10 N2 C26 125.22(14)
C11 N2 C26 123.92(14)
C25 O2 H2 109.5
C4 N1 C9 123.43(13)
C4 N1 H1 118.3
C9 N1 H1 118.3
C21 C20 C25 116.21(14)
C21 C20 C7 121.40(13)
C25 C20 C7 122.35(13)
C5 C7 C20 110.78(12)
C5 C7 C8 106.67(11)
C20 C7 C8 113.47(12)
C5 C7 C18 111.02(12)
C20 C7 C18 107.53(12)
C8 C7 C18 107.36(12)
C6 C1 C2 119.88(14)
C6 C1 O1 123.26(14)
C2 C1 O1 116.86(13)
C9 C8 C7 116.37(12)
C9 C8 H8B 108.2
C7 C8 H8B 108.2
C9 C8 H8A 108.2
C7 C8 H8A 108.2
H8B C8 H8A 107.3
N1 C4 C5 122.57(14)
N1 C4 C3 118.52(13)
C5 C4 C3 118.90(14)
C13 C12 C11 118.79(15)
C13 C12 C9 132.44(14)
C11 C12 C9 108.73(13)
C1 C6 C5 121.49(14)
C1 C6 H6 119.3
C5 C6 H6 119.3
N1 C9 C12 114.90(13)
N1 C9 C8 109.96(13)
C12 C9 C8 115.00(13)
N1 C9 C10 112.47(13)
C12 C9 C10 100.95(12)
C8 C9 C10 102.57(12)
C22 C21 C20 122.91(15)
C22 C21 H21 118.5
C20 C21 H21 118.5
C19 C18 C7 116.75(14)
C19 C18 H18A 108.1
C7 C18 H18A 108.1
C19 C18 H18B 108.1
C7 C18 H18B 108.1
H18A C18 H18B 107.3
O2 C25 C24 120.30(14)
O2 C25 C20 118.79(14)
C24 C25 C20 120.91(15)
C28 C27 C32 117.06(19)
C28 C27 C26 120.41(16)
C32 C27 C26 122.52(17)
C11 C16 C15 116.26(15)
C11 C16 H16 121.9
C15 C16 H16 121.9
C4 C5 C6 118.73(13)
C4 C5 C7 120.58(13)
C6 C5 C7 120.67(12)
C16 C11 C12 123.02(15)
C16 C11 N2 126.97(14)
C12 C11 N2 109.95(14)
O3 C10 N2 125.66(14)
O3 C10 C9 125.68(15)
N2 C10 C9 108.46(13)
C15 C14 C13 119.58(15)
C15 C14 H14 120.2
C13 C14 H14 120.2
C23 C24 C25 121.18(15)
C23 C24 H24 119.4
C25 C24 H24 119.4
N2 C26 C27 113.20(13)
N2 C26 H26A 108.9
C27 C26 H26A 108.9
N2 C26 H26B 108.9
C27 C26 H26B 108.9
H26A C26 H26B 107.8
C23 C22 C21 119.49(16)
C23 C22 H22 120.3
C21 C22 H22 120.3
C22 C23 C24 119.30(16)
C22 C23 H23 120.4
C24 C23 H23 120.4
C2 C3 C4 121.47(14)
C2 C3 H3 119.3
C4 C3 H3 119.3
C12 C13 C14 119.59(15)
C12 C13 H13 120.2
C14 C13 H13 120.2
C14 C15 C16 122.72(16)
C14 C15 Cl1 119.01(13)
C16 C15 Cl1 118.28(14)
C3 C2 C1 119.53(14)
C3 C2 H2A 120.2
C1 C2 H2A 120.2
O1 C17 H17A 109.5
O1 C17 H17C 109.5
H17A C17 H17C 109.5
O1 C17 H17B 109.5
H17A C17 H17B 109.5
H17C C17 H17B 109.5
C18 C19 H19A 109.5
C18 C19 H19C 109.5
H19A C19 H19C 109.5
C18 C19 H19B 109.5
H19A C19 H19B 109.5
H19C C19 H19B 109.5
C31 C32 C27 120.6(2)
C31 C32 H32 119.7
C27 C32 H32 119.7
C27 C28 C29 121.4(2)
C27 C28 H28 119.3
C29 C28 H28 119.3
C30 C29 C28 120.1(3)
C30 C29 H29 120.0
C28 C29 H29 120.0
C29 C30 C31 120.3(2)
C29 C30 H30 119.9
C31 C30 H30 119.9
C30 C31 C32 120.5(2)
C30 C31 H31 119.8
C32 C31 H31 119.8

loop_
_geom_bond_atom_site_label_1
_geom_bond_atom_site_label_2
_geom_bond_distance
Cl1 C15 1.7417(18)
O1 C1 1.3911(19)
O1 C17 1.411(2)
N2 C10 1.360(2)
N2 C11 1.4072(19)
N2 C26 1.463(2)
O2 C25 1.3678(19)
O2 H2 0.8200
N1 C4 1.389(2)
N1 C9 1.444(2)
N1 H1 0.8600
O3 C10 1.2201(19)
C20 C21 1.395(2)
C20 C25 1.400(2)
C20 C7 1.544(2)
C7 C5 1.523(2)
C7 C8 1.549(2)
C7 C18 1.558(2)
C1 C6 1.374(2)
C1 C2 1.386(2)
C8 C9 1.540(2)
C8 H8B 0.9700
C8 H8A 0.9700
C4 C5 1.398(2)
C4 C3 1.402(2)
C12 C13 1.385(2)
C12 C11 1.394(2)
C12 C9 1.520(2)
C6 C5 1.398(2)
C6 H6 0.9300
C9 C10 1.552(2)
C21 C22 1.392(2)
C21 H21 0.9300
C18 C19 1.524(2)
C18 H18A 0.9700
C18 H18B 0.9700
C25 C24 1.394(2)
C27 C28 1.373(3)
C27 C32 1.377(3)
C27 C26 1.497(3)
C16 C11 1.381(2)
C16 C15 1.384(2)
C16 H16 0.9300
C14 C15 1.380(3)
C14 C13 1.389(3)
C14 H14 0.9300
C24 C23 1.377(2)
C24 H24 0.9300
C26 H26A 0.9700
C26 H26B 0.9700
C22 C23 1.374(3)
C22 H22 0.9300
C23 H23 0.9300
C3 C2 1.374(2)
C3 H3 0.9300
C13 H13 0.9300
C2 H2A 0.9300
C17 H17A 0.9600
C17 H17C 0.9600
C17 H17B 0.9600
C19 H19A 0.9600
C19 H19C 0.9600
C19 H19B 0.9600
C32 C31 1.369(3)
C32 H32 0.9300
C28 C29 1.382(3)
C28 H28 0.9300
C29 C30 1.323(4)
C29 H29 0.9300
C30 C31 1.359(4)
C30 H30 0.9300
C31 H31 0.9300

loop_
_geom_hbond_atom_site_label_D
_geom_hbond_atom_site_label_H
_geom_hbond_atom_site_label_A
_geom_hbond_distance_DH
_geom_hbond_distance_HA
_geom_hbond_distance_DA
_geom_hbond_angle_DHA
_geom_hbond_site_symmetry_A
O2 H2 O1 0.82 1.93 2.7478(16) 172.5 1_545

loop_
_geom_torsion_atom_site_label_1
_geom_torsion_atom_site_label_2
_geom_torsion_atom_site_label_3
_geom_torsion_atom_site_label_4
_geom_torsion
C21 C20 C7 C5 -11.21(19)
C25 C20 C7 C5 171.30(13)
C21 C20 C7 C8 -131.16(14)
C25 C20 C7 C8 51.36(18)
C21 C20 C7 C18 110.27(15)
C25 C20 C7 C18 -67.22(17)
C17 O1 C1 C6 -6.6(2)
C17 O1 C1 C2 172.91(15)
C5 C7 C8 C9 -51.49(17)
C20 C7 C8 C9 70.77(16)
C18 C7 C8 C9 -170.56(13)
C9 N1 C4 C5 -7.8(2)
C9 N1 C4 C3 173.76(15)
C2 C1 C6 C5 0.0(2)
O1 C1 C6 C5 179.55(14)
C4 N1 C9 C12 116.91(16)
C4 N1 C9 C8 -14.7(2)
C4 N1 C9 C10 -128.34(15)
C13 C12 C9 N1 -49.2(2)
C11 C12 C9 N1 128.55(14)
C13 C12 C9 C8 80.0(2)
C11 C12 C9 C8 -102.28(15)
C13 C12 C9 C10 -170.44(17)
C11 C12 C9 C10 7.28(16)
C7 C8 C9 N1 45.87(17)
C7 C8 C9 C12 -85.71(17)
C7 C8 C9 C10 165.71(13)
C25 C20 C21 C22 -0.7(2)
C7 C20 C21 C22 -178.35(15)
C5 C7 C18 C19 -54.44(19)
C20 C7 C18 C19 -175.77(15)
C8 C7 C18 C19 61.80(19)
C21 C20 C25 O2 -178.02(14)
C7 C20 C25 O2 -0.4(2)
C21 C20 C25 C24 1.0(2)
C7 C20 C25 C24 178.65(15)
N1 C4 C5 C6 -178.60(14)
C3 C4 C5 C6 -0.2(2)
N1 C4 C5 C7 -0.2(2)
C3 C4 C5 C7 178.27(14)
C1 C6 C5 C4 0.0(2)
C1 C6 C5 C7 -178.43(14)
C20 C7 C5 C4 -95.85(15)
C8 C7 C5 C4 28.09(18)
C18 C7 C5 C4 144.75(13)
C20 C7 C5 C6 82.55(16)
C8 C7 C5 C6 -153.51(13)
C18 C7 C5 C6 -36.85(19)
C15 C16 C11 C12 -0.1(2)
C15 C16 C11 N2 -177.10(16)
C13 C12 C11 C16 -1.6(2)
C9 C12 C11 C16 -179.67(14)
C13 C12 C11 N2 175.87(14)
C9 C12 C11 N2 -2.21(18)
C10 N2 C11 C16 172.46(15)
C26 N2 C11 C16 -7.1(3)
C10 N2 C11 C12 -4.87(19)
C26 N2 C11 C12 175.55(15)
C11 N2 C10 O3 -175.33(16)
C26 N2 C10 O3 4.2(3)
C11 N2 C10 C9 9.67(17)
C26 N2 C10 C9 -170.76(15)
N1 C9 C10 O3 51.9(2)
C12 C9 C10 O3 174.82(16)
C8 C9 C10 O3 -66.2(2)
N1 C9 C10 N2 -133.15(14)
C12 C9 C10 N2 -10.18(16)
C8 C9 C10 N2 108.77(14)
O2 C25 C24 C23 178.70(17)
C20 C25 C24 C23 -0.3(3)
C10 N2 C26 C27 115.69(18)
C11 N2 C26 C27 -64.8(2)
C28 C27 C26 N2 136.9(2)
C32 C27 C26 N2 -41.8(2)
C20 C21 C22 C23 -0.3(3)
C21 C22 C23 C24 1.1(3)
C25 C24 C23 C22 -0.7(3)
N1 C4 C3 C2 178.79(16)
C5 C4 C3 C2 0.3(2)
C11 C12 C13 C14 2.0(2)
C9 C12 C13 C14 179.55(16)
C15 C14 C13 C12 -0.8(2)
C13 C14 C15 C16 -0.9(3)
C13 C14 C15 Cl1 179.06(13)
C11 C16 C15 C14 1.4(3)
C11 C16 C15 Cl1 -178.63(12)
C4 C3 C2 C1 -0.2(3)
C6 C1 C2 C3 0.1(2)
O1 C1 C2 C3 -179.46(15)
C28 C27 C32 C31 2.8(3)
C26 C27 C32 C31 -178.4(2)
C32 C27 C28 C29 -2.8(4)
C26 C27 C28 C29 178.5(2)
C27 C28 C29 C30 1.5(5)
C28 C29 C30 C31 -0.2(5)
C29 C30 C31 C32 0.3(5)
C27 C32 C31 C30 -1.7(4)

loop_
_cod_related_entry_id
_cod_related_entry_database
_cod_related_entry_code
1 ChemSpider 30652093
